data_7055044
loop_
_publ_author_name
'Huang, Wenliang'
'Brosmer, Jonathan L.'
'Diaconescu, Paula L.'

_publ_section_title
;
 In situ synthesis of lanthanide complexes supported by a ferrocene
 diamide ligand: extension to redox-active lanthanide ions
;
_journal_issue 10
_journal_name_full 'New J. Chem.'
_journal_page_first 7696
_journal_paper_doi 10.1039/C5NJ01402F
_journal_volume 39
_journal_year 2015
_chemical_formula_sum 'C52 H92 Fe2 I2 N4 O2 Pr2 Si4'
_chemical_formula_weight 1564.98
_chemical_name_systematic
; 
 ? 
;
_space_group_IT_number 14
_symmetry_cell_setting monoclinic
_symmetry_space_group_name_Hall '-P 2yn'
_symmetry_space_group_name_H-M 'P 1 21/n 1'
_atom_sites_solution_hydrogens geom
_atom_sites_solution_primary direct
_atom_sites_solution_secondary difmap
_audit_creation_method SHELXL-97
_audit_update_record
;
2015-06-03 deposited with the CCDC.
2015-08-06 downloaded from the CCDC.
;
_cell_angle_alpha 90.00
_cell_angle_beta 91.074(3)
_cell_angle_gamma 90.00
_cell_formula_units_Z 2
_cell_length_a 14.879(4)
_cell_length_b 13.738(4)
_cell_length_c 15.468(4)
_cell_measurement_temperature 100(2)
_cell_volume 3161.2(15)
_computing_structure_refinement 'SHELXL-97 (Sheldrick, 1997)'
_computing_structure_solution 'SHELXS-97 (Sheldrick, 1990)'
_diffrn_ambient_temperature 100(2)
_diffrn_measured_fraction_theta_full 0.997
_diffrn_measured_fraction_theta_max 0.942
_diffrn_measurement_device_type 'Bruker APEX-II'
_diffrn_radiation_monochromator graphite
_diffrn_radiation_source 'fine-focus sealed tube'
_diffrn_radiation_type MoK\a
_diffrn_radiation_wavelength 0.71073
_diffrn_reflns_av_R_equivalents 0.0283
_diffrn_reflns_av_sigmaI/netI 0.0239
_diffrn_reflns_limit_h_max 21
_diffrn_reflns_limit_h_min -20
_diffrn_reflns_limit_k_max 19
_diffrn_reflns_limit_k_min -19
_diffrn_reflns_limit_l_max 21
_diffrn_reflns_limit_l_min -22
_diffrn_reflns_number 42993
_diffrn_reflns_theta_full 25.00
_diffrn_reflns_theta_max 30.72
_diffrn_reflns_theta_min 3.77
_exptl_absorpt_coefficient_mu 3.054
_exptl_absorpt_correction_T_max 0.7499
_exptl_absorpt_correction_T_min 0.7107
_exptl_absorpt_correction_type multi-scan
_exptl_absorpt_process_details 'Bruker AXS area detector scaling and absorption correction'
_exptl_crystal_density_diffrn 1.644
_exptl_crystal_density_method 'not measured'
_exptl_crystal_description block
_exptl_crystal_F_000 1560
_exptl_crystal_size_max 0.12
_exptl_crystal_size_mid 0.12
_exptl_crystal_size_min 0.10
_refine_diff_density_max 0.776
_refine_diff_density_min -0.696
_refine_diff_density_rms 0.089
_refine_ls_extinction_method none
_refine_ls_goodness_of_fit_ref 1.026
_refine_ls_hydrogen_treatment constr
_refine_ls_matrix_type full
_refine_ls_number_parameters 308
_refine_ls_number_reflns 9270
_refine_ls_number_restraints 0
_refine_ls_restrained_S_all 1.026
_refine_ls_R_factor_all 0.0299
_refine_ls_R_factor_gt 0.0226
_refine_ls_shift/su_max 0.030
_refine_ls_shift/su_mean 0.001
_refine_ls_structure_factor_coef Fsqd
_refine_ls_weighting_details 'calc w=1/[\s^2^(Fo^2^)+(0.0219P)^2^+2.2016P] where P=(Fo^2^+2Fc^2^)/3'
_refine_ls_weighting_scheme calc
_refine_ls_wR_factor_gt 0.0493
_refine_ls_wR_factor_ref 0.0520
_reflns_number_gt 8022
_reflns_number_total 9270
_reflns_threshold_expression >2sigma(I)
_cod_data_source_file c5nj01402f2.cif
_cod_data_source_block '[(NNTBS)Pr(THF)(mu-I)]2'
_cod_depositor_comments 'Adding full bibliography for 7055043--7055050.cif.'
_cod_original_cell_volume 3161.3(15)
_cod_original_sg_symbol_H-M 'P 21/n'
_cod_database_code 7055044

loop_
_symmetry_equiv_pos_as_xyz
'x, y, z'
'-x+1/2, y+1/2, -z+1/2'
'-x, -y, -z'
'x-1/2, -y-1/2, z-1/2'

loop_
_atom_site_label
_atom_site_type_symbol
_atom_site_fract_x
_atom_site_fract_y
_atom_site_fract_z
_atom_site_U_iso_or_equiv
_atom_site_adp_type
_atom_site_occupancy
_atom_site_symmetry_multiplicity
_atom_site_calc_flag
_atom_site_refinement_flags
Pr1 Pr 0.949680(7) 0.622378(7) 0.110484(7) 0.01574(3) Uani 1 1 d .
Fe1 Fe 0.94070(2) 0.59508(2) 0.326296(19) 0.02013(6) Uani 1 1 d .
I1 I 0.998111(11) 0.393562(10) 0.092836(9) 0.02609(4) Uani 1 1 d .
Si1 Si 1.14738(4) 0.77940(4) 0.16196(4) 0.02005(11) Uani 1 1 d .
Si2 Si 0.71385(4) 0.55793(4) 0.10380(4) 0.02053(11) Uani 1 1 d .
N1 N 1.06593(11) 0.69476(12) 0.18466(11) 0.0190(3) Uani 1 1 d .
N2 N 0.80906(11) 0.59356(12) 0.15962(11) 0.0196(3) Uani 1 1 d .
O1 O 0.89947(11) 0.78732(11) 0.06321(10) 0.0251(3) Uani 1 1 d .
C1 C 0.88027(16) 0.86038(16) 0.12776(15) 0.0266(5) Uani 1 1 d .
H1A H 0.9263 0.8598 0.1748 0.032 Uiso 1 1 calc R
H1B H 0.8204 0.8496 0.1529 0.032 Uiso 1 1 calc R
C2 C 0.8826(2) 0.95549(19) 0.07813(18) 0.0433(7) Uani 1 1 d .
H2A H 0.9447 0.9804 0.0733 0.052 Uiso 1 1 calc R
H2B H 0.8447 1.0057 0.1054 0.052 Uiso 1 1 calc R
C3 C 0.8436(2) 0.9243(2) -0.01059(19) 0.0496(8) Uani 1 1 d .
H3A H 0.7771 0.9254 -0.0107 0.059 Uiso 1 1 calc R
H3B H 0.8650 0.9676 -0.0570 0.059 Uiso 1 1 calc R
C4 C 0.8770(2) 0.82535(19) -0.02203(17) 0.0448(7) Uani 1 1 d .
H4A H 0.8304 0.7844 -0.0504 0.054 Uiso 1 1 calc R
H4B H 0.9309 0.8257 -0.0586 0.054 Uiso 1 1 calc R
C5 C 1.05506(13) 0.65967(15) 0.26886(13) 0.0200(4) Uani 1 1 d .
C6 C 1.02520(15) 0.71201(16) 0.34338(14) 0.0246(4) Uani 1 1 d .
H6A H 1.0064 0.7819 0.3442 0.029 Uiso 1 1 calc R
C7 C 1.02904(16) 0.64883(19) 0.41629(15) 0.0301(5) Uani 1 1 d .
H7A H 1.0147 0.6669 0.4771 0.036 Uiso 1 1 calc R
C8 C 1.05768(16) 0.55554(18) 0.38751(15) 0.0296(5) Uani 1 1 d .
H8A H 1.0668 0.4966 0.4246 0.036 Uiso 1 1 calc R
C9 C 1.07254(14) 0.56130(16) 0.29725(14) 0.0230(4) Uani 1 1 d .
H9A H 1.0922 0.5064 0.2596 0.028 Uiso 1 1 calc R
C10 C 0.82199(13) 0.57753(15) 0.24823(14) 0.0206(4) Uani 1 1 d .
C11 C 0.81132(15) 0.64713(17) 0.31686(15) 0.0270(5) Uani 1 1 d .
H11A H 0.7935 0.7169 0.3096 0.032 Uiso 1 1 calc R
C12 C 0.82755(16) 0.5986(2) 0.39691(16) 0.0337(6) Uani 1 1 d .
H12A H 0.8220 0.6283 0.4556 0.040 Uiso 1 1 calc R
C13 C 0.85192(16) 0.50115(19) 0.37981(15) 0.0322(5) Uani 1 1 d .
H13A H 0.8665 0.4501 0.4240 0.039 Uiso 1 1 calc R
C14 C 0.85012(14) 0.48801(16) 0.28872(14) 0.0242(4) Uani 1 1 d .
H14A H 0.8655 0.4265 0.2578 0.029 Uiso 1 1 calc R
C15 C 1.13422(17) 0.89559(17) 0.22453(18) 0.0340(5) Uani 1 1 d .
H15A H 1.0742 0.9225 0.2133 0.051 Uiso 1 1 calc R
H15B H 1.1797 0.9426 0.2065 0.051 Uiso 1 1 calc R
H15C H 1.1419 0.8823 0.2865 0.051 Uiso 1 1 calc R
C16 C 1.13656(15) 0.80721(17) 0.04427(15) 0.0283(5) Uani 1 1 d .
H16A H 1.0762 0.8326 0.0314 0.042 Uiso 1 1 calc R
H16B H 1.1463 0.7477 0.0108 0.042 Uiso 1 1 calc R
H16C H 1.1815 0.8560 0.0287 0.042 Uiso 1 1 calc R
C17 C 1.26456(14) 0.73038(16) 0.18578(14) 0.0244(4) Uani 1 1 d .
C18 C 1.28075(17) 0.7175(2) 0.28321(16) 0.0396(6) Uani 1 1 d .
H18A H 1.3415 0.6922 0.2938 0.059 Uiso 1 1 calc R
H18B H 1.2367 0.6716 0.3059 0.059 Uiso 1 1 calc R
H18C H 1.2744 0.7805 0.3122 0.059 Uiso 1 1 calc R
C19 C 1.27520(16) 0.63043(17) 0.14326(17) 0.0329(5) Uani 1 1 d .
H19A H 1.3357 0.6053 0.1557 0.049 Uiso 1 1 calc R
H19B H 1.2662 0.6366 0.0806 0.049 Uiso 1 1 calc R
H19C H 1.2305 0.5854 0.1663 0.049 Uiso 1 1 calc R
C20 C 1.33618(16) 0.8001(2) 0.15154(19) 0.0386(6) Uani 1 1 d .
H20A H 1.3961 0.7737 0.1645 0.058 Uiso 1 1 calc R
H20B H 1.3300 0.8637 0.1794 0.058 Uiso 1 1 calc R
H20C H 1.3282 0.8074 0.0889 0.058 Uiso 1 1 calc R
C21 C 0.68994(17) 0.42497(17) 0.11958(17) 0.0322(5) Uani 1 1 d .
H21A H 0.7429 0.3868 0.1040 0.048 Uiso 1 1 calc R
H21B H 0.6387 0.4058 0.0827 0.048 Uiso 1 1 calc R
H21C H 0.6758 0.4129 0.1803 0.048 Uiso 1 1 calc R
C22 C 0.73753(17) 0.58208(18) -0.01262(15) 0.0308(5) Uani 1 1 d .
H22A H 0.7908 0.5453 -0.0295 0.046 Uiso 1 1 calc R
H22B H 0.7483 0.6518 -0.0209 0.046 Uiso 1 1 calc R
H22C H 0.6858 0.5618 -0.0484 0.046 Uiso 1 1 calc R
C23 C 0.61007(14) 0.63045(17) 0.13431(16) 0.0267(5) Uani 1 1 d .
C24 C 0.57936(17) 0.6037(2) 0.22524(18) 0.0388(6) Uani 1 1 d .
H24A H 0.5260 0.6419 0.2394 0.058 Uiso 1 1 calc R
H24B H 0.6277 0.6178 0.2673 0.058 Uiso 1 1 calc R
H24C H 0.5647 0.5342 0.2272 0.058 Uiso 1 1 calc R
C25 C 0.53298(16) 0.6095(2) 0.06914(19) 0.0388(6) Uani 1 1 d .
H25A H 0.4797 0.6469 0.0851 0.058 Uiso 1 1 calc R
H25B H 0.5188 0.5399 0.0698 0.058 Uiso 1 1 calc R
H25C H 0.5514 0.6285 0.0110 0.058 Uiso 1 1 calc R
C26 C 0.63133(16) 0.73975(17) 0.13244(18) 0.0338(5) Uani 1 1 d .
H26A H 0.5778 0.7767 0.1482 0.051 Uiso 1 1 calc R
H26B H 0.6495 0.7584 0.0741 0.051 Uiso 1 1 calc R
H26C H 0.6803 0.7539 0.1737 0.051 Uiso 1 1 calc R

loop_
_atom_site_aniso_label
_atom_site_aniso_U_11
_atom_site_aniso_U_22
_atom_site_aniso_U_33
_atom_site_aniso_U_23
_atom_site_aniso_U_13
_atom_site_aniso_U_12
Pr1 0.01861(5) 0.01494(5) 0.01368(5) -0.00102(4) 0.00060(4) -0.00050(4)
Fe1 0.02447(14) 0.02191(14) 0.01405(14) -0.00053(11) 0.00124(11) -0.00131(11)
I1 0.04164(8) 0.01894(6) 0.01793(7) -0.00118(5) 0.00684(6) 0.00419(6)
Si1 0.0214(3) 0.0169(3) 0.0218(3) -0.0009(2) -0.0001(2) -0.0023(2)
Si2 0.0211(3) 0.0189(3) 0.0217(3) -0.0004(2) 0.0006(2) -0.0018(2)
N1 0.0212(8) 0.0183(8) 0.0174(9) 0.0003(6) -0.0009(6) -0.0020(6)
N2 0.0200(8) 0.0190(8) 0.0199(9) 0.0009(6) 0.0017(7) 0.0002(6)
O1 0.0359(8) 0.0195(7) 0.0196(8) 0.0015(6) -0.0045(6) 0.0005(6)
C1 0.0318(11) 0.0273(11) 0.0208(11) -0.0036(9) 0.0003(9) 0.0047(9)
C2 0.0644(19) 0.0251(12) 0.0403(16) -0.0035(11) -0.0022(13) 0.0141(12)
C3 0.076(2) 0.0391(15) 0.0337(15) 0.0022(12) -0.0065(14) 0.0230(15)
C4 0.083(2) 0.0259(12) 0.0251(13) 0.0007(10) -0.0195(13) 0.0080(13)
C5 0.0201(9) 0.0218(10) 0.0179(10) -0.0006(8) -0.0019(7) -0.0018(7)
C6 0.0282(11) 0.0243(10) 0.0212(11) -0.0042(8) -0.0009(8) -0.0031(8)
C7 0.0351(12) 0.0397(13) 0.0152(10) -0.0025(9) -0.0031(9) -0.0063(10)
C8 0.0317(12) 0.0341(12) 0.0229(12) 0.0067(9) -0.0061(9) 0.0001(10)
C9 0.0238(10) 0.0236(10) 0.0216(11) 0.0022(8) -0.0016(8) 0.0015(8)
C10 0.0189(9) 0.0226(10) 0.0202(10) -0.0021(8) 0.0023(7) -0.0023(8)
C11 0.0247(10) 0.0299(11) 0.0266(12) -0.0072(9) 0.0055(9) 0.0017(9)
C12 0.0321(12) 0.0512(15) 0.0181(11) -0.0069(10) 0.0094(9) -0.0056(11)
C13 0.0362(12) 0.0398(14) 0.0207(12) 0.0059(10) 0.0038(9) -0.0109(11)
C14 0.0282(10) 0.0238(10) 0.0206(11) 0.0029(8) 0.0014(8) -0.0051(8)
C15 0.0366(13) 0.0216(11) 0.0441(15) -0.0094(10) 0.0060(11) -0.0034(9)
C16 0.0270(11) 0.0281(11) 0.0298(13) 0.0084(9) -0.0003(9) -0.0054(9)
C17 0.0215(10) 0.0291(11) 0.0224(11) -0.0007(8) -0.0013(8) -0.0032(8)
C18 0.0292(12) 0.0622(18) 0.0271(13) 0.0018(12) -0.0057(10) 0.0025(12)
C19 0.0300(12) 0.0312(12) 0.0375(14) -0.0021(10) 0.0031(10) 0.0046(10)
C20 0.0246(11) 0.0398(14) 0.0515(17) 0.0036(12) 0.0011(11) -0.0070(10)
C21 0.0394(13) 0.0227(11) 0.0344(14) -0.0014(9) -0.0011(10) -0.0063(10)
C22 0.0349(12) 0.0343(12) 0.0231(12) -0.0010(9) -0.0009(9) -0.0029(10)
C23 0.0193(9) 0.0292(11) 0.0316(12) -0.0024(9) -0.0004(8) -0.0014(8)
C24 0.0275(12) 0.0500(16) 0.0391(15) -0.0004(12) 0.0090(10) -0.0012(11)
C25 0.0214(11) 0.0485(16) 0.0463(16) -0.0101(12) -0.0076(10) -0.0009(10)
C26 0.0265(11) 0.0268(12) 0.0481(16) -0.0038(11) -0.0034(10) 0.0056(9)

loop_
_atom_type_symbol
_atom_type_description
_atom_type_scat_dispersion_real
_atom_type_scat_dispersion_imag
_atom_type_scat_source
C C 0.0033 0.0016 'International Tables Vol C Tables 4.2.6.8 and 6.1.1.4'
H H 0.0000 0.0000 'International Tables Vol C Tables 4.2.6.8 and 6.1.1.4'
N N 0.0061 0.0033 'International Tables Vol C Tables 4.2.6.8 and 6.1.1.4'
O O 0.0106 0.0060 'International Tables Vol C Tables 4.2.6.8 and 6.1.1.4'
Si Si 0.0817 0.0704 'International Tables Vol C Tables 4.2.6.8 and 6.1.1.4'
Fe Fe 0.3463 0.8444 'International Tables Vol C Tables 4.2.6.8 and 6.1.1.4'
I I -0.4742 1.8119 'International Tables Vol C Tables 4.2.6.8 and 6.1.1.4'
Pr Pr -0.2180 2.8214 'International Tables Vol C Tables 4.2.6.8 and 6.1.1.4'

loop_
_geom_angle_atom_site_label_1
_geom_angle_atom_site_label_2
_geom_angle_atom_site_label_3
_geom_angle
_geom_angle_site_symmetry_1
_geom_angle_site_symmetry_3
N2 Pr1 N1 126.90(6) . .
N2 Pr1 O1 89.07(6) . .
N1 Pr1 O1 88.37(6) . .
N2 Pr1 C5 103.44(6) . .
N1 Pr1 C5 27.83(6) . .
O1 Pr1 C5 103.84(5) . .
N2 Pr1 C10 27.39(6) . .
N1 Pr1 C10 102.72(6) . .
O1 Pr1 C10 102.04(6) . .
C5 Pr1 C10 76.94(6) . .
N2 Pr1 I1 93.83(4) . .
N1 Pr1 I1 107.29(4) . .
O1 Pr1 I1 157.56(4) . .
C5 Pr1 I1 97.12(4) . .
C10 Pr1 I1 90.31(4) . .
N2 Pr1 I1 123.23(4) . 3_765
N1 Pr1 I1 108.76(5) . 3_765
O1 Pr1 I1 81.58(4) . 3_765
C5 Pr1 I1 133.23(4) . 3_765
C10 Pr1 I1 148.42(4) . 3_765
I1 Pr1 I1 78.233(5) . 3_765
N2 Pr1 Fe1 66.11(5) . .
N1 Pr1 Fe1 66.05(4) . .
O1 Pr1 Fe1 112.05(4) . .
C5 Pr1 Fe1 38.76(4) . .
C10 Pr1 Fe1 38.83(4) . .
I1 Pr1 Fe1 89.339(8) . .
I1 Pr1 Fe1 164.592(9) 3_765 .
C12 Fe1 C13 40.75(10) . .
C12 Fe1 C7 98.94(10) . .
C13 Fe1 C7 111.59(10) . .
C12 Fe1 C8 117.84(10) . .
C13 Fe1 C8 101.38(10) . .
C7 Fe1 C8 40.93(10) . .
C12 Fe1 C6 115.17(10) . .
C13 Fe1 C6 147.63(9) . .
C7 Fe1 C6 40.74(9) . .
C8 Fe1 C6 68.50(10) . .
C12 Fe1 C11 40.81(10) . .
C13 Fe1 C11 68.60(10) . .
C7 Fe1 C11 120.94(10) . .
C8 Fe1 C11 156.25(9) . .
C6 Fe1 C11 107.88(9) . .
C12 Fe1 C14 67.96(10) . .
C13 Fe1 C14 40.47(9) . .
C7 Fe1 C14 149.12(9) . .
C8 Fe1 C14 119.11(10) . .
C6 Fe1 C14 170.14(9) . .
C11 Fe1 C14 67.89(9) . .
C12 Fe1 C9 157.22(10) . .
C13 Fe1 C9 124.79(10) . .
C7 Fe1 C9 68.15(10) . .
C8 Fe1 C9 40.38(9) . .
C6 Fe1 C9 67.89(9) . .
C11 Fe1 C9 161.96(9) . .
C14 Fe1 C9 113.18(9) . .
C12 Fe1 C5 153.49(10) . .
C13 Fe1 C5 164.80(10) . .
C7 Fe1 C5 67.85(9) . .
C8 Fe1 C5 67.84(9) . .
C6 Fe1 C5 40.12(8) . .
C11 Fe1 C5 125.46(9) . .
C14 Fe1 C5 134.45(8) . .
C9 Fe1 C5 40.16(8) . .
C12 Fe1 C10 67.68(9) . .
C13 Fe1 C10 67.77(9) . .
C7 Fe1 C10 160.89(9) . .
C8 Fe1 C10 157.30(9) . .
C6 Fe1 C10 131.24(9) . .
C11 Fe1 C10 40.13(8) . .
C14 Fe1 C10 39.98(8) . .
C9 Fe1 C10 128.93(8) . .
C5 Fe1 C10 118.07(8) . .
C12 Fe1 Pr1 125.56(7) . .
C13 Fe1 Pr1 120.85(7) . .
C7 Fe1 Pr1 126.94(7) . .
C8 Fe1 Pr1 116.16(7) . .
C6 Fe1 Pr1 90.28(6) . .
C11 Fe1 Pr1 86.87(7) . .
C14 Fe1 Pr1 80.70(6) . .
C9 Fe1 Pr1 75.80(6) . .
C5 Fe1 Pr1 59.49(5) . .
C10 Fe1 Pr1 59.94(6) . .
Pr1 I1 Pr1 101.767(5) . 3_765
N1 Si1 C16 106.83(9) . .
N1 Si1 C15 112.86(10) . .
C16 Si1 C15 108.72(12) . .
N1 Si1 C17 111.63(9) . .
C16 Si1 C17 108.93(10) . .
C15 Si1 C17 107.79(11) . .
N2 Si2 C22 105.37(10) . .
N2 Si2 C21 111.62(10) . .
C22 Si2 C21 109.71(11) . .
N2 Si2 C23 113.05(10) . .
C22 Si2 C23 108.29(11) . .
C21 Si2 C23 108.68(11) . .
C5 N1 Si1 121.08(14) . .
C5 N1 Pr1 102.57(12) . .
Si1 N1 Pr1 136.14(10) . .
C10 N2 Si2 123.06(14) . .
C10 N2 Pr1 104.16(12) . .
Si2 N2 Pr1 129.59(10) . .
C1 O1 C4 109.38(17) . .
C1 O1 Pr1 119.35(12) . .
C4 O1 Pr1 131.05(14) . .
O1 C1 C2 103.98(18) . .
O1 C1 H1A 111.0 . .
C2 C1 H1A 111.0 . .
O1 C1 H1B 111.0 . .
C2 C1 H1B 111.0 . .
H1A C1 H1B 109.0 . .
C1 C2 C3 101.5(2) . .
C1 C2 H2A 111.5 . .
C3 C2 H2A 111.5 . .
C1 C2 H2B 111.5 . .
C3 C2 H2B 111.5 . .
H2A C2 H2B 109.3 . .
C4 C3 C2 104.1(2) . .
C4 C3 H3A 110.9 . .
C2 C3 H3A 110.9 . .
C4 C3 H3B 110.9 . .
C2 C3 H3B 110.9 . .
H3A C3 H3B 108.9 . .
O1 C4 C3 107.4(2) . .
O1 C4 H4A 110.2 . .
C3 C4 H4A 110.2 . .
O1 C4 H4B 110.2 . .
C3 C4 H4B 110.2 . .
H4A C4 H4B 108.5 . .
N1 C5 C6 128.08(19) . .
N1 C5 C9 125.58(19) . .
C6 C5 C9 106.34(18) . .
N1 C5 Fe1 129.69(14) . .
C6 C5 Fe1 67.16(12) . .
C9 C5 Fe1 67.88(12) . .
N1 C5 Pr1 49.60(9) . .
C6 C5 Pr1 126.16(14) . .
C9 C5 Pr1 100.44(13) . .
Fe1 C5 Pr1 81.75(6) . .
C7 C6 C5 108.8(2) . .
C7 C6 Fe1 68.92(13) . .
C5 C6 Fe1 72.72(12) . .
C7 C6 H6A 125.6 . .
C5 C6 H6A 125.6 . .
Fe1 C6 H6A 125.6 . .
C6 C7 C8 108.0(2) . .
C6 C7 Fe1 70.34(13) . .
C8 C7 Fe1 69.70(13) . .
C6 C7 H7A 126.0 . .
C8 C7 H7A 126.0 . .
Fe1 C7 H7A 126.0 . .
C9 C8 C7 108.1(2) . .
C9 C8 Fe1 71.09(13) . .
C7 C8 Fe1 69.38(13) . .
C9 C8 H8A 126.0 . .
C7 C8 H8A 126.0 . .
Fe1 C8 H8A 126.0 . .
C8 C9 C5 108.71(19) . .
C8 C9 Fe1 68.53(13) . .
C5 C9 Fe1 71.97(12) . .
C8 C9 H9A 125.6 . .
C5 C9 H9A 125.6 . .
Fe1 C9 H9A 125.6 . .
N2 C10 C14 126.52(19) . .
N2 C10 C11 127.1(2) . .
C14 C10 C11 106.38(19) . .
N2 C10 Fe1 129.35(14) . .
C14 C10 Fe1 67.63(12) . .
C11 C10 Fe1 67.01(12) . .
N2 C10 Pr1 48.45(9) . .
C14 C10 Pr1 107.90(13) . .
C11 C10 Pr1 118.41(14) . .
Fe1 C10 Pr1 81.23(6) . .
C12 C11 C10 108.1(2) . .
C12 C11 Fe1 68.39(13) . .
C10 C11 Fe1 72.86(12) . .
C12 C11 H11A 125.9 . .
C10 C11 H11A 125.9 . .
Fe1 C11 H11A 125.9 . .
C13 C12 C11 108.7(2) . .
C13 C12 Fe1 69.98(13) . .
C11 C12 Fe1 70.80(13) . .
C13 C12 H12A 125.6 . .
C11 C12 H12A 125.6 . .
Fe1 C12 H12A 125.6 . .
C12 C13 C14 107.8(2) . .
C12 C13 Fe1 69.27(13) . .
C14 C13 Fe1 71.17(12) . .
C12 C13 H13A 126.1 . .
C14 C13 H13A 126.1 . .
Fe1 C13 H13A 126.1 . .
C13 C14 C10 108.9(2) . .
C13 C14 Fe1 68.36(13) . .
C10 C14 Fe1 72.39(12) . .
C13 C14 H14A 125.6 . .
C10 C14 H14A 125.6 . .
Fe1 C14 H14A 125.6 . .
Si1 C15 H15A 109.5 . .
Si1 C15 H15B 109.5 . .
H15A C15 H15B 109.5 . .
Si1 C15 H15C 109.5 . .
H15A C15 H15C 109.5 . .
H15B C15 H15C 109.5 . .
Si1 C16 H16A 109.5 . .
Si1 C16 H16B 109.5 . .
H16A C16 H16B 109.5 . .
Si1 C16 H16C 109.5 . .
H16A C16 H16C 109.5 . .
H16B C16 H16C 109.5 . .
C18 C17 C19 107.7(2) . .
C18 C17 C20 108.3(2) . .
C19 C17 C20 109.5(2) . .
C18 C17 Si1 111.02(16) . .
C19 C17 Si1 109.66(15) . .
C20 C17 Si1 110.66(16) . .
C17 C18 H18A 109.5 . .
C17 C18 H18B 109.5 . .
H18A C18 H18B 109.5 . .
C17 C18 H18C 109.5 . .
H18A C18 H18C 109.5 . .
H18B C18 H18C 109.5 . .
C17 C19 H19A 109.5 . .
C17 C19 H19B 109.5 . .
H19A C19 H19B 109.5 . .
C17 C19 H19C 109.5 . .
H19A C19 H19C 109.5 . .
H19B C19 H19C 109.5 . .
C17 C20 H20A 109.5 . .
C17 C20 H20B 109.5 . .
H20A C20 H20B 109.5 . .
C17 C20 H20C 109.5 . .
H20A C20 H20C 109.5 . .
H20B C20 H20C 109.5 . .
Si2 C21 H21A 109.5 . .
Si2 C21 H21B 109.5 . .
H21A C21 H21B 109.5 . .
Si2 C21 H21C 109.5 . .
H21A C21 H21C 109.5 . .
H21B C21 H21C 109.5 . .
Si2 C22 H22A 109.5 . .
Si2 C22 H22B 109.5 . .
H22A C22 H22B 109.5 . .
Si2 C22 H22C 109.5 . .
H22A C22 H22C 109.5 . .
H22B C22 H22C 109.5 . .
C24 C23 C26 108.5(2) . .
C24 C23 C25 109.0(2) . .
C26 C23 C25 108.8(2) . .
C24 C23 Si2 111.04(17) . .
C26 C23 Si2 109.80(15) . .
C25 C23 Si2 109.73(17) . .
C23 C24 H24A 109.5 . .
C23 C24 H24B 109.5 . .
H24A C24 H24B 109.5 . .
C23 C24 H24C 109.5 . .
H24A C24 H24C 109.5 . .
H24B C24 H24C 109.5 . .
C23 C25 H25A 109.5 . .
C23 C25 H25B 109.5 . .
H25A C25 H25B 109.5 . .
C23 C25 H25C 109.5 . .
H25A C25 H25C 109.5 . .
H25B C25 H25C 109.5 . .
C23 C26 H26A 109.5 . .
C23 C26 H26B 109.5 . .
H26A C26 H26B 109.5 . .
C23 C26 H26C 109.5 . .
H26A C26 H26C 109.5 . .
H26B C26 H26C 109.5 . .

loop_
_geom_bond_atom_site_label_1
_geom_bond_atom_site_label_2
_geom_bond_distance
_geom_bond_site_symmetry_2
Pr1 N2 2.2741(18) .
Pr1 N1 2.2853(17) .
Pr1 O1 2.4915(16) .
Pr1 C5 2.929(2) .
Pr1 C10 2.946(2) .
Pr1 I1 3.2378(8) .
Pr1 I1 3.2609(8) 3_765
Pr1 Fe1 3.3643(9) .
Fe1 C12 2.024(2) .
Fe1 C13 2.034(2) .
Fe1 C7 2.035(2) .
Fe1 C8 2.039(2) .
Fe1 C6 2.054(2) .
Fe1 C11 2.056(2) .
Fe1 C14 2.071(2) .
Fe1 C9 2.073(2) .
Fe1 C5 2.128(2) .
Fe1 C10 2.134(2) .
I1 Pr1 3.2609(9) 3_765
Si1 N1 1.7205(18) .
Si1 C16 1.864(2) .
Si1 C15 1.879(2) .
Si1 C17 1.899(2) .
Si2 N2 1.7165(18) .
Si2 C22 1.871(2) .
Si2 C21 1.878(2) .
Si2 C23 1.904(2) .
N1 C5 1.401(3) .
N2 C10 1.398(3) .
O1 C1 1.448(3) .
O1 C4 1.451(3) .
C1 C2 1.516(3) .
C1 H1A 0.9900 .
C1 H1B 0.9900 .
C2 C3 1.541(4) .
C2 H2A 0.9900 .
C2 H2B 0.9900 .
C3 C4 1.459(4) .
C3 H3A 0.9900 .
C3 H3B 0.9900 .
C4 H4A 0.9900 .
C4 H4B 0.9900 .
C5 C6 1.436(3) .
C5 C9 1.443(3) .
C6 C7 1.423(3) .
C6 H6A 1.0000 .
C7 C8 1.425(4) .
C7 H7A 1.0000 .
C8 C9 1.420(3) .
C8 H8A 1.0000 .
C9 H9A 1.0000 .
C10 C14 1.439(3) .
C10 C11 1.440(3) .
C11 C12 1.423(3) .
C11 H11A 1.0000 .
C12 C13 1.413(4) .
C12 H12A 1.0000 .
C13 C14 1.420(3) .
C13 H13A 1.0000 .
C14 H14A 1.0000 .
C15 H15A 0.9800 .
C15 H15B 0.9800 .
C15 H15C 0.9800 .
C16 H16A 0.9800 .
C16 H16B 0.9800 .
C16 H16C 0.9800 .
C17 C18 1.532(3) .
C17 C19 1.532(3) .
C17 C20 1.534(3) .
C18 H18A 0.9800 .
C18 H18B 0.9800 .
C18 H18C 0.9800 .
C19 H19A 0.9800 .
C19 H19B 0.9800 .
C19 H19C 0.9800 .
C20 H20A 0.9800 .
C20 H20B 0.9800 .
C20 H20C 0.9800 .
C21 H21A 0.9800 .
C21 H21B 0.9800 .
C21 H21C 0.9800 .
C22 H22A 0.9800 .
C22 H22B 0.9800 .
C22 H22C 0.9800 .
C23 C24 1.532(3) .
C23 C26 1.535(3) .
C23 C25 1.540(3) .
C24 H24A 0.9800 .
C24 H24B 0.9800 .
C24 H24C 0.9800 .
C25 H25A 0.9800 .
C25 H25B 0.9800 .
C25 H25C 0.9800 .
C26 H26A 0.9800 .
C26 H26B 0.9800 .
C26 H26C 0.9800 .
